data_4119312
loop_
_publ_author_name
'David G. Johnson'
'Jason M. Lynam'
'Neetisha S. Mistry'
'John M. Slattery'
'Robert J. Thatcher'
'Adrian C. Whitwood'

_publ_contact_author_address
;Department of Chemistry
University of York
Heslington
York
YO10 5DD
UK
;
_publ_contact_author_email jason.lynam@york.ac.uk
_publ_contact_author_fax +44(0)1904322516
_publ_contact_author_name 'Jason M Lynam'
_publ_contact_author_phone +44(0)1904322534
_publ_section_title
;
 Ruthenium-Mediated C-H Functionalization of Pyridine: The Role of
 Vinylidene and Pyridylidene Ligands
;
_journal_name_full 'Journal of the American Chemical Society'
_journal_page_first 2222
_journal_page_last 2234
_journal_paper_doi 10.1021/ja3097256
_journal_volume 135
_journal_year 2013
_chemical_formula_moiety 'C33 H30 N2 P Ru, F6 P, C H2 Cl2'
_chemical_formula_sum 'C34 H32 Cl2 F6 N2 P2 Ru'
_chemical_formula_weight 816.53
_chemical_name_systematic
; 
 ? 
;
_space_group_IT_number 2
_symmetry_cell_setting triclinic
_symmetry_space_group_name_Hall '-P 1'
_symmetry_space_group_name_H-M 'P -1'
_atom_sites_solution_hydrogens geom
_atom_sites_solution_primary direct
_atom_sites_solution_secondary difmap
_audit_creation_method SHELXL-97
_cell_angle_alpha 106.655(3)
_cell_angle_beta 98.593(3)
_cell_angle_gamma 101.394(3)
_cell_formula_units_Z 2
_cell_length_a 9.2663(14)
_cell_length_b 10.8938(17)
_cell_length_c 18.206(3)
_cell_measurement_reflns_used 4704
_cell_measurement_temperature 110(2)
_cell_measurement_theta_max 28.11
_cell_measurement_theta_min 2.30
_cell_volume 1684.0(5)
_computing_cell_refinement 'Bruker SMART'
_computing_data_collection 'Bruker SMART'
_computing_data_reduction 'Bruker SAINT'
_computing_molecular_graphics 'Bruker SHELXTL'
_computing_publication_material 'Bruker SHELXTL'
_computing_structure_refinement 'SHELXL-97 (Sheldrick, 1997)'
_computing_structure_solution 'SHELXS-97 (Sheldrick, 1997)'
_diffrn_ambient_temperature 110(2)
_diffrn_measured_fraction_theta_full 0.989
_diffrn_measured_fraction_theta_max 0.989
_diffrn_measurement_device_type 'CCD area detector'
_diffrn_measurement_method 'phi and omega scans'
_diffrn_radiation_monochromator graphite
_diffrn_radiation_source 'fine-focus sealed tube'
_diffrn_radiation_type MoK\a
_diffrn_radiation_wavelength 0.71073
_diffrn_reflns_av_R_equivalents 0.0300
_diffrn_reflns_av_sigmaI/netI 0.0465
_diffrn_reflns_limit_h_max 12
_diffrn_reflns_limit_h_min -12
_diffrn_reflns_limit_k_max 14
_diffrn_reflns_limit_k_min -14
_diffrn_reflns_limit_l_max 24
_diffrn_reflns_limit_l_min -24
_diffrn_reflns_number 17562
_diffrn_reflns_theta_full 28.33
_diffrn_reflns_theta_max 28.33
_diffrn_reflns_theta_min 1.98
_exptl_absorpt_coefficient_mu 0.781
_exptl_absorpt_correction_T_max 0.889
_exptl_absorpt_correction_T_min 0.765
_exptl_absorpt_correction_type multi-scan
_exptl_absorpt_process_details 'SADABS v2.10; (Sheldrick)'
_exptl_crystal_colour yellow
_exptl_crystal_density_diffrn 1.610
_exptl_crystal_description block
_exptl_crystal_F_000 824
_exptl_crystal_size_max 0.17
_exptl_crystal_size_mid 0.15
_exptl_crystal_size_min 0.15
_refine_diff_density_max 0.802
_refine_diff_density_min -0.426
_refine_diff_density_rms 0.089
_refine_ls_extinction_method none
_refine_ls_goodness_of_fit_ref 1.050
_refine_ls_hydrogen_treatment constr
_refine_ls_matrix_type full
_refine_ls_number_parameters 461
_refine_ls_number_reflns 8314
_refine_ls_number_restraints 12
_refine_ls_restrained_S_all 1.055
_refine_ls_R_factor_all 0.0479
_refine_ls_R_factor_gt 0.0369
_refine_ls_shift/su_max 0.001
_refine_ls_shift/su_mean 0.000
_refine_ls_structure_factor_coef Fsqd
_refine_ls_weighting_details 'calc w=1/[\s^2^(Fo^2^)+(0.0426P)^2^+0.1799P] where P=(Fo^2^+2Fc^2^)/3'
_refine_ls_weighting_scheme calc
_refine_ls_wR_factor_gt 0.0818
_refine_ls_wR_factor_ref 0.0876
_reflns_number_gt 6971
_reflns_number_total 8314
_reflns_threshold_expression >2sigma(I)
_cod_data_source_file ja3097256_si_002_2.cif
_cod_data_source_block '[6]PF6.CH2Cl2'
_cod_original_cell_volume 1684.0(4)
_cod_database_code 4119312

loop_
_symmetry_equiv_pos_as_xyz
'x, y, z'
'-x, -y, -z'

loop_
_atom_site_label
_atom_site_type_symbol
_atom_site_fract_x
_atom_site_fract_y
_atom_site_fract_z
_atom_site_U_iso_or_equiv
_atom_site_adp_type
_atom_site_occupancy
_atom_site_symmetry_multiplicity
_atom_site_calc_flag
_atom_site_refinement_flags
_atom_site_disorder_assembly
_atom_site_disorder_group
C1 C -0.2390(3) 0.6420(3) 0.30043(15) 0.0232(5) Uani 1 1 d . . .
H1 H -0.3012 0.6045 0.2455 0.028 Uiso 1 1 calc R . .
C2 C -0.1955(3) 0.7787(3) 0.34711(15) 0.0241(5) Uani 1 1 d . . .
H2 H -0.2216 0.8535 0.3311 0.029 Uiso 1 1 calc R . .
C3 C -0.1182(3) 0.7868(3) 0.42338(15) 0.0251(5) Uani 1 1 d . . .
H3 H -0.0765 0.8699 0.4694 0.030 Uiso 1 1 calc R . .
C4 C -0.1133(3) 0.6591(3) 0.42332(15) 0.0247(5) Uani 1 1 d . . .
H4 H -0.0673 0.6359 0.4692 0.030 Uiso 1 1 calc R . .
C5 C -0.1873(3) 0.5665(3) 0.34664(15) 0.0234(5) Uani 1 1 d . . .
H5 H -0.2064 0.4679 0.3302 0.028 Uiso 1 1 calc R . .
C6 C 0.1718(3) 0.9789(2) 0.32932(15) 0.0243(5) Uani 1 1 d . . .
H6 H 0.1085 0.9527 0.2785 0.029 Uiso 1 1 calc R . .
C7 C 0.2658(3) 1.1054(3) 0.35996(15) 0.0294(6) Uani 1 1 d . . .
H7 H 0.2679 1.1639 0.3300 0.035 Uiso 1 1 calc R . .
C8 C 0.3564(3) 1.1463(3) 0.43404(15) 0.0273(6) Uani 1 1 d . . .
H8 H 0.4230 1.2324 0.4556 0.033 Uiso 1 1 calc R . .
C9 C 0.3481(3) 1.0596(3) 0.47611(15) 0.0251(5) Uani 1 1 d . . .
H9 H 0.4070 1.0859 0.5280 0.030 Uiso 1 1 calc R . .
C10 C 0.2534(3) 0.9339(3) 0.44225(14) 0.0232(5) Uani 1 1 d . . .
H10 H 0.2493 0.8748 0.4719 0.028 Uiso 1 1 calc R . .
C11 C 0.3304(3) 0.6655(2) 0.35976(14) 0.0210(5) Uani 1 1 d . . .
H11 H 0.3554 0.7425 0.3449 0.025 Uiso 1 1 calc R . .
C12 C 0.4449(3) 0.6078(3) 0.37849(15) 0.0263(5) Uani 1 1 d . . .
H12 H 0.5452 0.6444 0.3759 0.032 Uiso 1 1 calc R . .
C13 C 0.4119(3) 0.4968(3) 0.40090(16) 0.0287(6) Uani 1 1 d . . .
H13 H 0.4883 0.4550 0.4136 0.034 Uiso 1 1 calc R . .
C14 C 0.2639(3) 0.4477(3) 0.40439(16) 0.0286(6) Uani 1 1 d . . .
H14 H 0.2375 0.3720 0.4203 0.034 Uiso 1 1 calc R . .
C15 C 0.1556(3) 0.5104(2) 0.38434(14) 0.0222(5) Uani 1 1 d . . .
H15 H 0.0547 0.4755 0.3868 0.027 Uiso 1 1 calc R . .
C16 C -0.1102(3) 0.4744(2) 0.14861(13) 0.0194(5) Uani 1 1 d . . .
C17 C -0.1060(3) 0.3750(2) 0.18273(15) 0.0243(5) Uani 1 1 d . . .
H17 H -0.0362 0.3944 0.2309 0.029 Uiso 1 1 calc R . .
C18 C -0.2010(3) 0.2492(3) 0.14806(16) 0.0296(6) Uani 1 1 d . . .
H18 H -0.1971 0.1833 0.1725 0.036 Uiso 1 1 calc R . .
C19 C -0.3030(3) 0.2200(3) 0.07677(16) 0.0307(6) Uani 1 1 d . . .
H19 H -0.3682 0.1337 0.0521 0.037 Uiso 1 1 calc R . .
C20 C -0.3083(3) 0.3172(3) 0.04247(15) 0.0285(6) Uani 1 1 d . . .
H20 H -0.3783 0.2974 -0.0057 0.034 Uiso 1 1 calc R . .
C21 C -0.2125(3) 0.4440(3) 0.07739(14) 0.0234(5) Uani 1 1 d . . .
H21 H -0.2168 0.5096 0.0528 0.028 Uiso 1 1 calc R . .
C22 C 0.1963(3) 0.6228(2) 0.17415(13) 0.0188(5) Uani 1 1 d . . .
C23 C 0.2187(3) 0.5026(3) 0.13164(14) 0.0237(5) Uani 1 1 d . . .
H23 H 0.1395 0.4241 0.1165 0.028 Uiso 1 1 calc R . .
C24 C 0.3571(3) 0.4965(3) 0.11110(15) 0.0281(6) Uani 1 1 d . . .
H24 H 0.3714 0.4139 0.0820 0.034 Uiso 1 1 calc R . .
C25 C 0.4732(3) 0.6097(3) 0.13286(15) 0.0267(6) Uani 1 1 d . . .
H25 H 0.5671 0.6051 0.1187 0.032 Uiso 1 1 calc R . .
C26 C 0.4524(3) 0.7305(3) 0.17552(14) 0.0245(5) Uani 1 1 d . . .
H26 H 0.5319 0.8088 0.1905 0.029 Uiso 1 1 calc R . .
C27 C 0.3154(3) 0.7360(2) 0.19600(13) 0.0209(5) Uani 1 1 d . . .
H27 H 0.3021 0.8187 0.2256 0.025 Uiso 1 1 calc R . .
C28 C -0.0415(3) 0.7380(2) 0.14007(13) 0.0184(5) Uani 1 1 d . . .
C29 C 0.0116(3) 0.7370(2) 0.07209(14) 0.0230(5) Uani 1 1 d . . .
H29 H 0.0817 0.6867 0.0573 0.028 Uiso 1 1 calc R . .
C30 C -0.0372(3) 0.8092(3) 0.02584(14) 0.0254(5) Uani 1 1 d . . .
H30 H 0.0010 0.8091 -0.0198 0.031 Uiso 1 1 calc R . .
C31 C -0.1407(3) 0.8809(3) 0.04581(15) 0.0263(5) Uani 1 1 d . . .
H31 H -0.1747 0.9291 0.0137 0.032 Uiso 1 1 calc R . .
C32 C -0.1952(3) 0.8824(3) 0.11315(15) 0.0264(5) Uani 1 1 d . . .
H32 H -0.2672 0.9311 0.1268 0.032 Uiso 1 1 calc R . .
C33 C -0.1445(3) 0.8126(2) 0.16051(14) 0.0221(5) Uani 1 1 d . . .
H33 H -0.1802 0.8158 0.2071 0.027 Uiso 1 1 calc R . .
N1 N 0.1662(2) 0.89100(19) 0.36873(12) 0.0197(4) Uani 1 1 d . . .
N2 N 0.1854(2) 0.61841(19) 0.36142(11) 0.0194(4) Uani 1 1 d . . .
P1 P 0.01609(6) 0.63983(6) 0.20127(3) 0.01676(12) Uani 1 1 d . . .
Ru1 Ru 0.00437(2) 0.704784(18) 0.332640(11) 0.01639(6) Uani 1 1 d . . .
F1 F 0.3553(3) 0.7786(2) 0.68426(12) 0.0649(6) Uani 1 1 d . A 1
F2A F 0.3645(9) 0.9472(5) 0.6307(5) 0.043(2) Uani 0.441(18) 1 d PD A 1
F3A F 0.2414(16) 0.9372(8) 0.7250(5) 0.048(3) Uani 0.441(18) 1 d PD A 1
F4A F 0.1097(11) 0.7315(7) 0.6536(6) 0.064(3) Uani 0.441(18) 1 d PD A 1
F5A F 0.2397(12) 0.7403(6) 0.5602(4) 0.054(2) Uani 0.441(18) 1 d PD A 1
F6 F 0.1146(2) 0.89533(18) 0.59940(10) 0.0442(4) Uani 1 1 d . A .
F2B F 0.2632(13) 0.9601(9) 0.7191(4) 0.0483(19) Uani 0.559(18) 1 d PD A 2
F3B F 0.1035(9) 0.7602(12) 0.6711(7) 0.094(3) Uani 0.559(18) 1 d PD A 2
F4B F 0.1970(19) 0.7126(11) 0.5652(4) 0.150(5) Uani 0.559(18) 1 d PD A 2
F5B F 0.3643(7) 0.9160(12) 0.6141(6) 0.096(3) Uani 0.559(18) 1 d PD A 2
P2 P 0.23523(8) 0.83769(7) 0.64213(4) 0.02975(16) Uani 1 1 d D . .
C34 C 0.3782(4) 0.1776(3) 0.1733(2) 0.0477(8) Uani 1 1 d . . .
H34A H 0.4424 0.2071 0.2269 0.057 Uiso 1 1 calc R . .
H34B H 0.4222 0.2354 0.1449 0.057 Uiso 1 1 calc R . .
Cl1 Cl 0.37826(10) 0.01319(8) 0.12430(5) 0.0491(2) Uani 1 1 d . . .
Cl2 Cl 0.19570(10) 0.19402(10) 0.17966(5) 0.0552(2) Uani 1 1 d . . .

loop_
_atom_site_aniso_label
_atom_site_aniso_U_11
_atom_site_aniso_U_22
_atom_site_aniso_U_33
_atom_site_aniso_U_23
_atom_site_aniso_U_13
_atom_site_aniso_U_12
C1 0.0151(11) 0.0315(14) 0.0242(12) 0.0096(11) 0.0059(9) 0.0065(10)
C2 0.0221(12) 0.0271(14) 0.0298(14) 0.0130(11) 0.0112(10) 0.0114(10)
C3 0.0224(12) 0.0303(14) 0.0235(13) 0.0056(11) 0.0123(10) 0.0082(10)
C4 0.0219(12) 0.0362(15) 0.0255(13) 0.0181(11) 0.0120(10) 0.0113(11)
C5 0.0177(11) 0.0256(13) 0.0326(14) 0.0140(11) 0.0117(10) 0.0067(10)
C6 0.0284(13) 0.0242(13) 0.0202(12) 0.0079(10) 0.0037(10) 0.0066(10)
C7 0.0435(16) 0.0196(13) 0.0248(13) 0.0083(11) 0.0085(12) 0.0053(11)
C8 0.0297(13) 0.0203(13) 0.0287(14) 0.0057(11) 0.0069(11) 0.0017(10)
C9 0.0220(12) 0.0257(13) 0.0251(13) 0.0042(11) 0.0032(10) 0.0083(10)
C10 0.0240(12) 0.0257(13) 0.0223(12) 0.0084(10) 0.0055(10) 0.0107(10)
C11 0.0220(12) 0.0220(12) 0.0195(12) 0.0074(10) 0.0054(9) 0.0050(10)
C12 0.0211(12) 0.0336(15) 0.0255(13) 0.0098(11) 0.0064(10) 0.0091(11)
C13 0.0246(13) 0.0342(15) 0.0306(14) 0.0118(12) 0.0043(11) 0.0141(11)
C14 0.0306(14) 0.0277(14) 0.0324(14) 0.0141(12) 0.0068(11) 0.0120(11)
C15 0.0222(12) 0.0217(12) 0.0223(12) 0.0066(10) 0.0061(10) 0.0051(10)
C16 0.0179(11) 0.0217(12) 0.0178(11) 0.0037(9) 0.0061(9) 0.0056(9)
C17 0.0279(13) 0.0254(13) 0.0209(12) 0.0090(10) 0.0064(10) 0.0067(10)
C18 0.0407(15) 0.0222(13) 0.0258(13) 0.0081(11) 0.0107(12) 0.0049(11)
C19 0.0334(14) 0.0231(14) 0.0277(14) 0.0013(11) 0.0095(11) -0.0026(11)
C20 0.0255(13) 0.0337(15) 0.0201(12) 0.0041(11) 0.0032(10) 0.0018(11)
C21 0.0255(12) 0.0244(13) 0.0214(12) 0.0069(10) 0.0080(10) 0.0077(10)
C22 0.0201(11) 0.0233(12) 0.0153(11) 0.0076(9) 0.0040(9) 0.0087(9)
C23 0.0210(12) 0.0248(13) 0.0254(13) 0.0081(10) 0.0034(10) 0.0077(10)
C24 0.0303(14) 0.0313(15) 0.0281(14) 0.0100(11) 0.0103(11) 0.0164(11)
C25 0.0182(12) 0.0427(16) 0.0257(13) 0.0154(12) 0.0070(10) 0.0143(11)
C26 0.0183(11) 0.0333(14) 0.0229(12) 0.0117(11) 0.0043(9) 0.0049(10)
C27 0.0228(12) 0.0243(13) 0.0167(11) 0.0071(10) 0.0051(9) 0.0074(10)
C28 0.0181(11) 0.0189(12) 0.0183(11) 0.0084(9) 0.0010(9) 0.0034(9)
C29 0.0249(12) 0.0249(13) 0.0196(12) 0.0076(10) 0.0054(10) 0.0066(10)
C30 0.0264(13) 0.0298(14) 0.0196(12) 0.0116(11) 0.0030(10) 0.0023(11)
C31 0.0302(13) 0.0249(13) 0.0247(13) 0.0131(11) 0.0012(10) 0.0055(11)
C32 0.0270(13) 0.0276(14) 0.0290(14) 0.0132(11) 0.0042(11) 0.0120(11)
C33 0.0207(12) 0.0253(13) 0.0227(12) 0.0111(10) 0.0059(10) 0.0053(10)
N1 0.0203(10) 0.0193(10) 0.0214(10) 0.0073(8) 0.0067(8) 0.0067(8)
N2 0.0200(10) 0.0200(10) 0.0168(10) 0.0055(8) 0.0026(8) 0.0042(8)
P1 0.0164(3) 0.0189(3) 0.0162(3) 0.0069(2) 0.0038(2) 0.0055(2)
Ru1 0.01606(9) 0.01823(10) 0.01675(10) 0.00720(7) 0.00475(7) 0.00546(7)
F1 0.0843(16) 0.0544(13) 0.0532(13) 0.0193(10) -0.0185(11) 0.0336(11)
F2A 0.041(4) 0.023(4) 0.071(5) 0.019(3) 0.030(3) 0.003(2)
F3A 0.096(6) 0.031(4) 0.023(3) 0.011(3) 0.033(4) 0.013(4)
F4A 0.052(5) 0.019(3) 0.116(7) 0.019(3) 0.028(5) -0.005(3)
F5A 0.107(5) 0.041(3) 0.027(3) 0.014(3) 0.028(4) 0.035(3)
F6 0.0437(10) 0.0446(11) 0.0463(11) 0.0177(9) 0.0002(8) 0.0187(8)
F2B 0.064(4) 0.029(3) 0.038(3) 0.003(2) -0.006(3) 0.004(2)
F3B 0.073(5) 0.099(6) 0.097(5) 0.077(5) -0.025(3) -0.040(4)
F4B 0.246(11) 0.101(5) 0.055(4) -0.047(4) -0.078(5) 0.128(6)
F5B 0.059(4) 0.224(9) 0.077(4) 0.108(6) 0.052(3) 0.080(5)
P2 0.0404(4) 0.0266(4) 0.0214(3) 0.0078(3) 0.0013(3) 0.0108(3)
C34 0.0472(19) 0.044(2) 0.0463(19) 0.0109(16) 0.0051(16) 0.0101(15)
Cl1 0.0512(5) 0.0372(4) 0.0596(5) 0.0196(4) 0.0120(4) 0.0071(4)
Cl2 0.0565(5) 0.0847(7) 0.0418(5) 0.0345(5) 0.0123(4) 0.0351(5)

loop_
_atom_type_symbol
_atom_type_description
_atom_type_scat_dispersion_real
_atom_type_scat_dispersion_imag
_atom_type_scat_source
C C 0.0033 0.0016 'International Tables Vol C Tables 4.2.6.8 and 6.1.1.4'
H H 0.0000 0.0000 'International Tables Vol C Tables 4.2.6.8 and 6.1.1.4'
N N 0.0061 0.0033 'International Tables Vol C Tables 4.2.6.8 and 6.1.1.4'
F F 0.0171 0.0103 'International Tables Vol C Tables 4.2.6.8 and 6.1.1.4'
P P 0.1023 0.0942 'International Tables Vol C Tables 4.2.6.8 and 6.1.1.4'
Ru Ru -1.2594 0.8363 'International Tables Vol C Tables 4.2.6.8 and 6.1.1.4'
Cl Cl 0.1484 0.1585 'International Tables Vol C Tables 4.2.6.8 and 6.1.1.4'

loop_
_geom_angle_atom_site_label_1
_geom_angle_atom_site_label_2
_geom_angle_atom_site_label_3
_geom_angle
C2 C1 C5 108.9(2)
C2 C1 Ru1 71.68(14)
C5 C1 Ru1 71.87(13)
C2 C1 H1 125.5
C5 C1 H1 125.5
Ru1 C1 H1 125.5
C1 C2 C3 106.8(2)
C1 C2 Ru1 69.93(13)
C3 C2 Ru1 72.45(13)
C1 C2 H2 126.5
C3 C2 H2 126.5
Ru1 C2 H2 126.5
C4 C3 C2 108.8(2)
C4 C3 Ru1 71.84(14)
C2 C3 Ru1 69.55(13)
C4 C3 H3 125.6
C2 C3 H3 125.6
Ru1 C3 H3 125.6
C3 C4 C5 108.7(2)
C3 C4 Ru1 71.42(14)
C5 C4 Ru1 69.53(13)
C3 C4 H4 125.6
C5 C4 H4 125.6
Ru1 C4 H4 125.6
C1 C5 C4 106.7(2)
C1 C5 Ru1 69.73(13)
C4 C5 Ru1 72.44(14)
C1 C5 H5 126.6
C4 C5 H5 126.6
Ru1 C5 H5 126.6
N1 C6 C7 122.6(2)
N1 C6 H6 118.7
C7 C6 H6 118.7
C8 C7 C6 119.7(2)
C8 C7 H7 120.1
C6 C7 H7 120.1
C9 C8 C7 118.4(2)
C9 C8 H8 120.8
C7 C8 H8 120.8
C8 C9 C10 119.4(2)
C8 C9 H9 120.3
C10 C9 H9 120.3
N1 C10 C9 123.0(2)
N1 C10 H10 118.5
C9 C10 H10 118.5
N2 C11 C12 123.6(2)
N2 C11 H11 118.2
C12 C11 H11 118.2
C13 C12 C11 119.3(2)
C13 C12 H12 120.3
C11 C12 H12 120.3
C12 C13 C14 118.3(2)
C12 C13 H13 120.9
C14 C13 H13 120.9
C15 C14 C13 119.1(2)
C15 C14 H14 120.5
C13 C14 H14 120.5
N2 C15 C14 123.6(2)
N2 C15 H15 118.2
C14 C15 H15 118.2
C21 C16 C17 118.5(2)
C21 C16 P1 123.36(19)
C17 C16 P1 118.13(18)
C18 C17 C16 121.6(2)
C18 C17 H17 119.2
C16 C17 H17 119.2
C17 C18 C19 119.4(2)
C17 C18 H18 120.3
C19 C18 H18 120.3
C20 C19 C18 119.6(2)
C20 C19 H19 120.2
C18 C19 H19 120.2
C19 C20 C21 121.0(2)
C19 C20 H20 119.5
C21 C20 H20 119.5
C20 C21 C16 119.9(2)
C20 C21 H21 120.1
C16 C21 H21 120.1
C23 C22 C27 118.3(2)
C23 C22 P1 123.07(18)
C27 C22 P1 118.61(18)
C22 C23 C24 120.4(2)
C22 C23 H23 119.8
C24 C23 H23 119.8
C25 C24 C23 120.4(2)
C25 C24 H24 119.8
C23 C24 H24 119.8
C24 C25 C26 119.8(2)
C24 C25 H25 120.1
C26 C25 H25 120.1
C27 C26 C25 119.6(2)
C27 C26 H26 120.2
C25 C26 H26 120.2
C26 C27 C22 121.5(2)
C26 C27 H27 119.3
C22 C27 H27 119.3
C33 C28 C29 118.6(2)
C33 C28 P1 119.49(18)
C29 C28 P1 121.85(18)
C30 C29 C28 120.5(2)
C30 C29 H29 119.7
C28 C29 H29 119.7
C31 C30 C29 120.4(2)
C31 C30 H30 119.8
C29 C30 H30 119.8
C30 C31 C32 119.8(2)
C30 C31 H31 120.1
C32 C31 H31 120.1
C31 C32 C33 120.1(2)
C31 C32 H32 119.9
C33 C32 H32 119.9
C32 C33 C28 120.5(2)
C32 C33 H33 119.7
C28 C33 H33 119.7
C6 N1 C10 116.8(2)
C6 N1 Ru1 124.73(16)
C10 N1 Ru1 117.52(16)
C11 N2 C15 116.2(2)
C11 N2 Ru1 124.77(16)
C15 N2 Ru1 119.04(16)
C16 P1 C22 102.77(11)
C16 P1 C28 102.44(11)
C22 P1 C28 99.87(10)
C16 P1 Ru1 110.39(8)
C22 P1 Ru1 119.64(7)
C28 P1 Ru1 119.24(8)
N1 Ru1 N2 88.16(7)
N1 Ru1 C1 134.54(9)
N2 Ru1 C1 136.58(9)
N1 Ru1 C2 98.01(9)
N2 Ru1 C2 156.76(9)
C1 Ru1 C2 38.40(9)
N1 Ru1 C5 152.70(9)
N2 Ru1 C5 100.90(8)
C1 Ru1 C5 38.40(9)
C2 Ru1 C5 64.30(9)
N1 Ru1 C3 90.00(9)
N2 Ru1 C3 120.21(9)
C1 Ru1 C3 63.28(9)
C2 Ru1 C3 38.00(9)
C5 Ru1 C3 63.12(10)
N1 Ru1 C4 116.35(9)
N2 Ru1 C4 94.09(8)
C1 Ru1 C4 63.26(9)
C2 Ru1 C4 63.07(9)
C5 Ru1 C4 38.03(9)
C3 Ru1 C4 36.73(9)
N1 Ru1 P1 97.33(5)
N2 Ru1 P1 91.14(5)
C1 Ru1 P1 90.49(7)
C2 Ru1 P1 110.10(7)
C5 Ru1 P1 108.07(7)
C3 Ru1 P1 148.10(7)
C4 Ru1 P1 146.04(7)
F4A P2 F5B 166.3(5)
F4A P2 F3A 91.1(3)
F5B P2 F3A 102.1(6)
F4A P2 F5A 91.4(2)
F5B P2 F5A 75.2(5)
F3A P2 F5A 176.6(6)
F4A P2 F2B 103.3(5)
F5B P2 F2B 90.1(4)
F3A P2 F2B 12.4(6)
F5A P2 F2B 165.3(5)
F4A P2 F4B 73.8(7)
F5B P2 F4B 92.9(6)
F3A P2 F4B 164.9(7)
F5A P2 F4B 17.7(7)
F2B P2 F4B 176.6(6)
F4A P2 F3B 14.5(6)
F5B P2 F3B 179.1(5)
F3A P2 F3B 77.2(6)
F5A P2 F3B 105.4(5)
F2B P2 F3B 89.2(4)
F4B P2 F3B 87.8(6)
F4A P2 F6 92.2(5)
F5B P2 F6 90.7(3)
F3A P2 F6 92.2(7)
F5A P2 F6 90.1(5)
F2B P2 F6 89.3(5)
F4B P2 F6 88.9(4)
F3B P2 F6 88.8(4)
F4A P2 F2A 179.8(3)
F5B P2 F2A 13.9(6)
F3A P2 F2A 88.7(2)
F5A P2 F2A 88.8(2)
F2B P2 F2A 76.4(5)
F4B P2 F2A 106.4(7)
F3B P2 F2A 165.3(5)
F6 P2 F2A 87.9(4)
F4A P2 F1 87.5(5)
F5B P2 F1 89.5(4)
F3A P2 F1 88.3(7)
F5A P2 F1 89.5(5)
F2B P2 F1 91.2(5)
F4B P2 F1 90.5(4)
F3B P2 F1 91.0(4)
F6 P2 F1 179.43(12)
F2A P2 F1 92.4(4)
Cl2 C34 Cl1 111.80(19)
Cl2 C34 H34A 109.3
Cl1 C34 H34A 109.3
Cl2 C34 H34B 109.3
Cl1 C34 H34B 109.3
H34A C34 H34B 107.9

loop_
_geom_bond_atom_site_label_1
_geom_bond_atom_site_label_2
_geom_bond_distance
C1 C2 1.428(4)
C1 C5 1.430(3)
C1 Ru1 2.159(2)
C1 H1 1.0000
C2 C3 1.434(3)
C2 Ru1 2.183(2)
C2 H2 1.0000
C3 C4 1.401(4)
C3 Ru1 2.221(2)
C3 H3 1.0000
C4 C5 1.439(4)
C4 Ru1 2.226(2)
C4 H4 1.0000
C5 Ru1 2.188(2)
C5 H5 1.0000
C6 N1 1.349(3)
C6 C7 1.382(4)
C6 H6 0.9500
C7 C8 1.375(4)
C7 H7 0.9500
C8 C9 1.374(4)
C8 H8 0.9500
C9 C10 1.380(4)
C9 H9 0.9500
C10 N1 1.354(3)
C10 H10 0.9500
C11 N2 1.349(3)
C11 C12 1.384(3)
C11 H11 0.9500
C12 C13 1.377(4)
C12 H12 0.9500
C13 C14 1.387(4)
C13 H13 0.9500
C14 C15 1.383(3)
C14 H14 0.9500
C15 N2 1.350(3)
C15 H15 0.9500
C16 C21 1.397(3)
C16 C17 1.398(3)
C16 P1 1.838(2)
C17 C18 1.383(4)
C17 H17 0.9500
C18 C19 1.399(4)
C18 H18 0.9500
C19 C20 1.380(4)
C19 H19 0.9500
C20 C21 1.394(4)
C20 H20 0.9500
C21 H21 0.9500
C22 C23 1.390(3)
C22 C27 1.396(3)
C22 P1 1.839(2)
C23 C24 1.397(3)
C23 H23 0.9500
C24 C25 1.379(4)
C24 H24 0.9500
C25 C26 1.390(4)
C25 H25 0.9500
C26 C27 1.383(3)
C26 H26 0.9500
C27 H27 0.9500
C28 C33 1.396(3)
C28 C29 1.397(3)
C28 P1 1.844(2)
C29 C30 1.393(3)
C29 H29 0.9500
C30 C31 1.377(4)
C30 H30 0.9500
C31 C32 1.391(4)
C31 H31 0.9500
C32 C33 1.392(3)
C32 H32 0.9500
C33 H33 0.9500
N1 Ru1 2.129(2)
N2 Ru1 2.1485(19)
P1 Ru1 2.3175(7)
F1 P2 1.5980(19)
F2A P2 1.598(3)
F3A P2 1.570(4)
F4A P2 1.554(4)
F5A P2 1.576(4)
F6 P2 1.5959(17)
F2B P2 1.579(4)
F3B P2 1.587(4)
F4B P2 1.585(4)
F5B P2 1.564(4)
C34 Cl2 1.753(3)
C34 Cl1 1.757(3)
C34 H34A 0.9900
C34 H34B 0.9900

loop_
_geom_torsion_atom_site_label_1
_geom_torsion_atom_site_label_2
_geom_torsion_atom_site_label_3
_geom_torsion_atom_site_label_4
_geom_torsion
C5 C1 C2 C3 -0.9(3)
Ru1 C1 C2 C3 -63.51(16)
C5 C1 C2 Ru1 62.60(16)
C1 C2 C3 C4 0.4(3)
Ru1 C2 C3 C4 -61.40(17)
C1 C2 C3 Ru1 61.85(16)
C2 C3 C4 C5 0.2(3)
Ru1 C3 C4 C5 -59.78(16)
C2 C3 C4 Ru1 59.97(16)
C2 C1 C5 C4 1.0(3)
Ru1 C1 C5 C4 63.50(16)
C2 C1 C5 Ru1 -62.48(17)
C3 C4 C5 C1 -0.7(3)
Ru1 C4 C5 C1 -61.71(15)
C3 C4 C5 Ru1 60.97(17)
N1 C6 C7 C8 -1.2(4)
C6 C7 C8 C9 -1.1(4)
C7 C8 C9 C10 1.9(4)
C8 C9 C10 N1 -0.4(4)
N2 C11 C12 C13 -0.6(4)
C11 C12 C13 C14 -0.5(4)
C12 C13 C14 C15 0.9(4)
C13 C14 C15 N2 -0.2(4)
C21 C16 C17 C18 -0.6(4)
P1 C16 C17 C18 177.8(2)
C16 C17 C18 C19 0.6(4)
C17 C18 C19 C20 -0.6(4)
C18 C19 C20 C21 0.6(4)
C19 C20 C21 C16 -0.7(4)
C17 C16 C21 C20 0.6(3)
P1 C16 C21 C20 -177.72(19)
C27 C22 C23 C24 -0.5(4)
P1 C22 C23 C24 178.37(19)
C22 C23 C24 C25 0.1(4)
C23 C24 C25 C26 0.0(4)
C24 C25 C26 C27 0.2(4)
C25 C26 C27 C22 -0.6(4)
C23 C22 C27 C26 0.7(3)
P1 C22 C27 C26 -178.17(18)
C33 C28 C29 C30 0.1(4)
P1 C28 C29 C30 178.16(19)
C28 C29 C30 C31 -1.1(4)
C29 C30 C31 C32 0.8(4)
C30 C31 C32 C33 0.5(4)
C31 C32 C33 C28 -1.6(4)
C29 C28 C33 C32 1.3(4)
P1 C28 C33 C32 -176.89(19)
C7 C6 N1 C10 2.6(4)
C7 C6 N1 Ru1 171.28(19)
C9 C10 N1 C6 -1.8(3)
C9 C10 N1 Ru1 -171.33(18)
C12 C11 N2 C15 1.3(3)
C12 C11 N2 Ru1 -179.92(18)
C14 C15 N2 C11 -0.9(3)
C14 C15 N2 Ru1 -179.76(19)
C21 C16 P1 C22 -99.8(2)
C17 C16 P1 C22 81.9(2)
C21 C16 P1 C28 3.5(2)
C17 C16 P1 C28 -174.85(19)
C21 C16 P1 Ru1 131.49(18)
C17 C16 P1 Ru1 -46.9(2)
C23 C22 P1 C16 -6.9(2)
C27 C22 P1 C16 171.93(18)
C23 C22 P1 C28 -112.2(2)
C27 C22 P1 C28 66.6(2)
C23 C22 P1 Ru1 115.79(19)
C27 C22 P1 Ru1 -65.4(2)
C33 C28 P1 C16 96.3(2)
C29 C28 P1 C16 -81.7(2)
C33 C28 P1 C22 -158.10(19)
C29 C28 P1 C22 23.8(2)
C33 C28 P1 Ru1 -25.8(2)
C29 C28 P1 Ru1 156.09(17)
C6 N1 Ru1 N2 136.0(2)
C10 N1 Ru1 N2 -55.44(17)
C6 N1 Ru1 C1 -52.9(2)
C10 N1 Ru1 C1 115.68(18)
C6 N1 Ru1 C2 -66.5(2)
C10 N1 Ru1 C2 102.07(17)
C6 N1 Ru1 C5 -113.5(2)
C10 N1 Ru1 C5 55.1(3)
C6 N1 Ru1 C3 -103.8(2)
C10 N1 Ru1 C3 64.79(18)
C6 N1 Ru1 C4 -130.37(19)
C10 N1 Ru1 C4 38.21(19)
C6 N1 Ru1 P1 45.07(19)
C10 N1 Ru1 P1 -146.34(16)
C11 N2 Ru1 N1 -27.67(19)
C15 N2 Ru1 N1 151.12(18)
C11 N2 Ru1 C1 161.54(18)
C15 N2 Ru1 C1 -19.7(2)
C11 N2 Ru1 C2 -133.9(2)
C15 N2 Ru1 C2 44.9(3)
C11 N2 Ru1 C5 178.27(19)
C15 N2 Ru1 C5 -2.94(19)
C11 N2 Ru1 C3 -116.61(19)
C15 N2 Ru1 C3 62.2(2)
C11 N2 Ru1 C4 -143.96(19)
C15 N2 Ru1 C4 34.83(18)
C11 N2 Ru1 P1 69.62(19)
C15 N2 Ru1 P1 -111.58(17)
C2 C1 Ru1 N1 -22.0(2)
C5 C1 Ru1 N1 -139.96(14)
C2 C1 Ru1 N2 144.98(14)
C5 C1 Ru1 N2 27.1(2)
C5 C1 Ru1 C2 -117.9(2)
C2 C1 Ru1 C5 117.9(2)
C2 C1 Ru1 C3 38.26(14)
C5 C1 Ru1 C3 -79.65(16)
C2 C1 Ru1 C4 79.58(16)
C5 C1 Ru1 C4 -38.34(15)
C2 C1 Ru1 P1 -122.85(14)
C5 C1 Ru1 P1 119.24(14)
C1 C2 Ru1 N1 164.32(14)
C3 C2 Ru1 N1 -79.63(15)
C1 C2 Ru1 N2 -91.5(2)
C3 C2 Ru1 N2 24.6(3)
C3 C2 Ru1 C1 116.0(2)
C1 C2 Ru1 C5 -37.53(14)
C3 C2 Ru1 C5 78.52(16)
C1 C2 Ru1 C3 -116.0(2)
C1 C2 Ru1 C4 -80.13(16)
C3 C2 Ru1 C4 35.92(15)
C1 C2 Ru1 P1 63.45(15)
C3 C2 Ru1 P1 179.50(13)
C1 C5 Ru1 N1 91.0(2)
C4 C5 Ru1 N1 -24.9(3)
C1 C5 Ru1 N2 -161.43(14)
C4 C5 Ru1 N2 82.62(14)
C4 C5 Ru1 C1 -115.9(2)
C1 C5 Ru1 C2 37.52(14)
C4 C5 Ru1 C2 -78.43(15)
C1 C5 Ru1 C3 80.09(16)
C4 C5 Ru1 C3 -35.86(14)
C1 C5 Ru1 C4 115.9(2)
C1 C5 Ru1 P1 -66.61(15)
C4 C5 Ru1 P1 177.44(12)
C4 C3 Ru1 N1 -137.90(15)
C2 C3 Ru1 N1 103.08(15)
C4 C3 Ru1 N2 -50.03(17)
C2 C3 Ru1 N2 -169.05(13)
C4 C3 Ru1 C1 80.35(16)
C2 C3 Ru1 C1 -38.66(15)
C4 C3 Ru1 C2 119.0(2)
C4 C3 Ru1 C5 37.12(14)
C2 C3 Ru1 C5 -81.90(16)
C2 C3 Ru1 C4 -119.0(2)
C4 C3 Ru1 P1 118.13(15)
C2 C3 Ru1 P1 -0.9(2)
C3 C4 Ru1 N1 48.43(17)
C5 C4 Ru1 N1 167.53(13)
C3 C4 Ru1 N2 138.40(15)
C5 C4 Ru1 N2 -102.50(14)
C3 C4 Ru1 C1 -80.40(16)
C5 C4 Ru1 C1 38.71(14)
C3 C4 Ru1 C2 -37.15(15)
C5 C4 Ru1 C2 81.96(15)
C3 C4 Ru1 C5 -119.1(2)
C5 C4 Ru1 C3 119.1(2)
C3 C4 Ru1 P1 -123.46(15)
C5 C4 Ru1 P1 -4.4(2)
C16 P1 Ru1 N1 178.58(9)
C22 P1 Ru1 N1 59.70(11)
C28 P1 Ru1 N1 -63.30(10)
C16 P1 Ru1 N2 90.29(10)
C22 P1 Ru1 N2 -28.59(10)
C28 P1 Ru1 N2 -151.59(10)
C16 P1 Ru1 C1 -46.33(11)
C22 P1 Ru1 C1 -165.20(11)
C28 P1 Ru1 C1 71.80(11)
C16 P1 Ru1 C2 -80.08(11)
C22 P1 Ru1 C2 161.05(11)
C28 P1 Ru1 C2 38.04(11)
C16 P1 Ru1 C5 -11.57(11)
C22 P1 Ru1 C5 -130.44(11)
C28 P1 Ru1 C5 106.56(11)
C16 P1 Ru1 C3 -79.49(16)
C22 P1 Ru1 C3 161.63(15)
C28 P1 Ru1 C3 38.63(16)
C16 P1 Ru1 C4 -8.75(15)
C22 P1 Ru1 C4 -127.62(15)
C28 P1 Ru1 C4 109.38(14)
